data_7062362
loop_
_publ_author_name
'Youssef, Khaled'
'Allain, Magali'
'Cauchy, Thomas'
'Gohier, Fr\'ed\'eric'

_publ_section_title
;
 Dimerization reactions with oxidized brominated thiophenes
;
_journal_issue 15
_journal_name_full 'New Journal of Chemistry'
_journal_page_first 7375
_journal_page_last 7380
_journal_paper_doi 10.1039/D3NJ00029J
_journal_volume 47
_journal_year 2023
_chemical_formula_moiety 'C8 H4 Br4 O2 S2'
_chemical_formula_sum 'C8 H4 Br4 O2 S2'
_chemical_formula_weight 515.87
_space_group_IT_number 14
_space_group_name_Hall '-P 2yn'
_space_group_name_H-M_alt 'P 1 21/n 1'
_symmetry_cell_setting monoclinic
_symmetry_Int_Tables_number 14
_symmetry_space_group_name_Hall '-P 2yn'
_symmetry_space_group_name_H-M 'P 1 21/n 1'
_atom_sites_solution_hydrogens geom
_atom_sites_solution_primary dual
_atom_sites_solution_secondary difmap
_audit_creation_date 2022-09-06T10:01:35-00:00
_audit_creation_method 'WinGX routine CIF_UPDATE'
_audit_update_record
;
2022-12-21 deposited with the CCDC.	2023-03-13 downloaded from the CCDC.
;
_cell_angle_alpha 90
_cell_angle_beta 97.648(5)
_cell_angle_gamma 90
_cell_formula_units_Z 8
_cell_length_a 11.4291(6)
_cell_length_b 19.1658(7)
_cell_length_c 11.4923(7)
_cell_measurement_reflns_used 5203
_cell_measurement_temperature 200.0(7)
_cell_measurement_theta_max 71.491
_cell_measurement_theta_min 4.475
_cell_volume 2495.0(2)
_computing_cell_refinement 'CrysAlisPro 1.171.42.66a  (Rigaku OD, 2022)'
_computing_data_collection 'CrysAlisPro 1.171.42.66a  (Rigaku OD, 2022)'
_computing_data_reduction 'CrysAlisPro 1.171.42.66a  (Rigaku OD, 2022)'
_computing_molecular_graphics 'DIAMOND 3.2k (Crystal Impact GbR, 2014)'
_computing_publication_material 'WinGX publication routines (Farrugia, V2018)'
_computing_structure_refinement 'SHELXL-2018/3 (Sheldrick, 2018)'
_computing_structure_solution 'SHELXT-2018/2 (Sheldrick, 2018)'
_diffrn_ambient_temperature 200.0(7)
_diffrn_detector_area_resol_mean 10
_diffrn_measured_fraction_theta_full 0.98
_diffrn_measured_fraction_theta_max 0.917
_diffrn_measurement_device_type 'XtaLAB Synergy, Dualflex, HyPix'
_diffrn_measurement_method '\w scans'
_diffrn_radiation_monochromator mirror
_diffrn_radiation_type CuK\a
_diffrn_radiation_wavelength 1.54184
_diffrn_reflns_av_R_equivalents 0.094
_diffrn_reflns_av_unetI/netI 0.0652
_diffrn_reflns_Laue_measured_fraction_full 0.98
_diffrn_reflns_Laue_measured_fraction_max 0.917
_diffrn_reflns_limit_h_max 14
_diffrn_reflns_limit_h_min -13
_diffrn_reflns_limit_k_max 20
_diffrn_reflns_limit_k_min -23
_diffrn_reflns_limit_l_max 12
_diffrn_reflns_limit_l_min -14
_diffrn_reflns_number 14452
_diffrn_reflns_point_group_measured_fraction_full 0.98
_diffrn_reflns_point_group_measured_fraction_max 0.917
_diffrn_reflns_theta_full 68
_diffrn_reflns_theta_max 78.446
_diffrn_reflns_theta_min 4.516
_exptl_absorpt_coefficient_mu 18.748
_exptl_absorpt_correction_T_max 1
_exptl_absorpt_correction_T_min 0.68195
_exptl_absorpt_correction_type multi-scan
_exptl_absorpt_process_details
;
        CrysAlisPro 1.171.42.66a (Rigaku Oxford Diffraction, 2022)
        Empirical absorption correction using spherical harmonics,
        implemented in SCALE3 ABSPACK scaling algorithm.
;
_exptl_crystal_colour colorless
_exptl_crystal_density_diffrn 2.747
_exptl_crystal_description plate
_exptl_crystal_F_000 1920
_exptl_crystal_size_max 0.15
_exptl_crystal_size_mid 0.092
_exptl_crystal_size_min 0.021
_refine_diff_density_max 1.018
_refine_diff_density_min -1.323
_refine_diff_density_rms 0.228
_refine_ls_extinction_coef 0.00074(10)
_refine_ls_extinction_expression Fc^*^=kFc[1+0.001xFc^2^\l^3^/sin(2\q)]^-1/4^
_refine_ls_extinction_method 'SHELXL-2018/3 (Sheldrick 2018)'
_refine_ls_goodness_of_fit_ref 1.07
_refine_ls_hydrogen_treatment constr
_refine_ls_matrix_type full
_refine_ls_number_parameters 290
_refine_ls_number_reflns 4919
_refine_ls_number_restraints 0
_refine_ls_restrained_S_all 1.07
_refine_ls_R_factor_all 0.1024
_refine_ls_R_factor_gt 0.0692
_refine_ls_shift/su_max 0
_refine_ls_shift/su_mean 0
_refine_ls_structure_factor_coef Fsqd
_refine_ls_weighting_details 'w=1/[\s^2^(Fo^2^)+(0.1259P)^2^] where P=(Fo^2^+2Fc^2^)/3'
_refine_ls_weighting_scheme calc
_refine_ls_wR_factor_gt 0.1875
_refine_ls_wR_factor_ref 0.2105
_reflns_Friedel_coverage 0
_reflns_number_gt 3211
_reflns_number_total 4919
_reflns_threshold_expression 'I > 2\s(I)'
_cod_data_source_file d3nj00029j2.cif
_cod_data_source_block ky137_200k
_cod_depositor_comments 'Adding full bibliography for 7062361--7062363.cif.'
_cod_original_sg_symbol_H-M 'P 21/n'
_cod_database_code 7062362
_shelx_shelxl_version_number 2018/3

loop_
_symmetry_equiv_pos_as_xyz
'x, y, z'
'-x+1/2, y+1/2, -z+1/2'
'-x, -y, -z'
'x-1/2, -y-1/2, z-1/2'

loop_
_atom_site_label
_atom_site_type_symbol
_atom_site_fract_x
_atom_site_fract_y
_atom_site_fract_z
_atom_site_U_iso_or_equiv
_atom_site_adp_type
_atom_site_occupancy
_atom_site_site_symmetry_order
_atom_site_calc_flag
_atom_site_refinement_flags_posn
_atom_site_refinement_flags_adp
_atom_site_refinement_flags_occupancy
_atom_site_disorder_assembly
_atom_site_disorder_group
C1 C 0.1433(10) 0.4866(5) 0.4110(12) 0.050(3) Uani 1 1 d . . . . .
H1 H 0.152898 0.49315 0.491917 0.06 Uiso 1 1 calc R U . . .
C2 C 0.2161(10) 0.5131(5) 0.3430(11) 0.045(3) Uani 1 1 d . . . . .
C3 C 0.1907(9) 0.5022(5) 0.2133(11) 0.042(2) Uani 1 1 d . . . . .
C4 C 0.0798(11) 0.4552(5) 0.1924(10) 0.047(3) Uani 1 1 d . . . . .
H4 H 0.017997 0.478995 0.139579 0.056 Uiso 1 1 calc R U . . .
C5 C 0.1182(11) 0.3874(6) 0.1320(10) 0.048(3) Uani 1 1 d . . . . .
H5 H 0.053332 0.356358 0.101028 0.058 Uiso 1 1 calc R U . . .
C6 C 0.2211(10) 0.3518(5) 0.2044(10) 0.044(2) Uani 1 1 d . . . . .
C7 C 0.3151(10) 0.3961(5) 0.2165(11) 0.045(3) Uani 1 1 d . . . . .
C8 C 0.2874(10) 0.4636(6) 0.1565(10) 0.049(3) Uani 1 1 d . . . . .
H8 H 0.356149 0.492018 0.144849 0.058 Uiso 1 1 calc R U . . .
C9 C 0.0982(10) 0.2950(6) 0.7788(11) 0.051(3) Uani 1 1 d . . . . .
H9 H 0.052125 0.305788 0.837214 0.061 Uiso 1 1 calc R U . . .
C10 C 0.1929(11) 0.2544(6) 0.7971(11) 0.048(3) Uani 1 1 d . . . . .
C11 C 0.2647(10) 0.2436(5) 0.7020(11) 0.044(2) Uani 1 1 d . . . . .
C12 C 0.2089(10) 0.2890(5) 0.5966(9) 0.041(2) Uani 1 1 d . . . . .
H12 H 0.194896 0.260976 0.524773 0.049 Uiso 1 1 calc R U . . .
C13 C 0.3003(11) 0.3457(5) 0.5851(11) 0.050(3) Uani 1 1 d . . . . .
H13 H 0.281503 0.37643 0.517023 0.06 Uiso 1 1 calc R U . . .
C14 C 0.3458(10) 0.3830(5) 0.6992(10) 0.044(2) Uani 1 1 d . . . . .
C15 C 0.4016(9) 0.3375(6) 0.7765(11) 0.048(3) Uani 1 1 d . . . . .
C16 C 0.3933(9) 0.2647(5) 0.7291(10) 0.040(2) Uani 1 1 d . . . . .
H16 H 0.444631 0.230556 0.774164 0.049 Uiso 1 1 calc R U . . .
O1 O 0.0513(8) 0.3629(4) 0.3642(8) 0.056(2) Uani 1 1 d . . . . .
O2 O 0.1405(9) 0.4746(6) -0.0567(9) 0.074(3) Uani 1 1 d . . . . .
O3 O 0.0777(8) 0.4030(4) 0.6360(9) 0.064(2) Uani 1 1 d . . . . .
O4 O 0.4196(7) 0.2325(4) 0.4978(7) 0.0513(19) Uani 1 1 d . . . . .
S1 S 0.0253(2) 0.43743(14) 0.3351(3) 0.0487(7) Uani 1 1 d . . . . .
S2 S 0.2064(3) 0.42371(18) 0.0188(3) 0.0598(8) Uani 1 1 d . . . . .
S3 S 0.0675(3) 0.32691(15) 0.6334(3) 0.0506(7) Uani 1 1 d . . . . .
S4 S 0.4379(2) 0.28960(13) 0.5820(3) 0.0449(6) Uani 1 1 d . . . . .
Br1 Br 0.35517(13) 0.56244(7) 0.39856(14) 0.0654(4) Uani 1 1 d . . . . .
Br2 Br 0.16161(12) 0.59462(6) 0.13897(13) 0.0566(4) Uani 1 1 d . . . . .
Br3 Br 0.46320(11) 0.37450(6) 0.29706(13) 0.0576(4) Uani 1 1 d . . . . .
Br4 Br 0.22242(11) 0.25986(6) 0.25126(11) 0.0505(4) Uani 1 1 d . . . . .
Br5 Br 0.24151(14) 0.21118(8) 0.94304(13) 0.0668(4) Uani 1 1 d . . . . .
Br6 Br 0.25727(11) 0.14270(6) 0.65719(12) 0.0515(4) Uani 1 1 d . . . . .
Br7 Br 0.48793(13) 0.35853(7) 0.92137(12) 0.0613(4) Uani 1 1 d . . . . .
Br8 Br 0.33787(13) 0.47814(6) 0.71688(14) 0.0612(4) Uani 1 1 d . . . . .

loop_
_atom_site_aniso_label
_atom_site_aniso_U_11
_atom_site_aniso_U_22
_atom_site_aniso_U_33
_atom_site_aniso_U_23
_atom_site_aniso_U_13
_atom_site_aniso_U_12
C1 0.054(7) 0.032(5) 0.065(8) 0.000(5) 0.010(6) 0.009(5)
C2 0.047(6) 0.021(5) 0.069(8) -0.006(4) 0.007(5) -0.003(4)
C3 0.038(5) 0.023(4) 0.064(7) -0.001(4) 0.009(5) 0.004(4)
C4 0.060(7) 0.032(5) 0.045(6) -0.006(4) -0.004(5) 0.002(5)
C5 0.063(7) 0.031(5) 0.049(6) 0.012(5) -0.002(5) 0.001(5)
C6 0.053(6) 0.029(5) 0.049(6) -0.008(4) 0.009(5) 0.006(4)
C7 0.044(6) 0.028(5) 0.061(7) -0.003(5) 0.000(5) 0.000(4)
C8 0.052(6) 0.037(6) 0.057(7) 0.011(5) 0.009(5) 0.002(5)
C9 0.048(6) 0.043(6) 0.064(7) -0.013(5) 0.015(6) 0.000(5)
C10 0.055(7) 0.036(6) 0.053(7) 0.004(5) 0.004(5) -0.004(5)
C11 0.043(6) 0.029(5) 0.057(7) 0.005(5) 0.001(5) -0.003(4)
C12 0.049(6) 0.038(5) 0.036(5) -0.001(4) 0.009(5) 0.000(4)
C13 0.059(7) 0.021(5) 0.068(8) 0.002(5) 0.002(6) 0.005(4)
C14 0.052(6) 0.030(5) 0.053(6) 0.004(5) 0.016(5) 0.000(4)
C15 0.036(5) 0.043(6) 0.063(7) 0.002(5) 0.002(5) -0.003(4)
C16 0.039(5) 0.033(5) 0.046(6) -0.002(4) -0.010(4) 0.000(4)
O1 0.068(5) 0.039(4) 0.062(5) 0.015(4) 0.006(4) -0.003(4)
O2 0.074(6) 0.083(7) 0.061(6) 0.018(5) -0.003(5) 0.015(5)
O3 0.059(5) 0.046(5) 0.088(7) -0.002(4) 0.014(5) 0.016(4)
O4 0.060(5) 0.035(4) 0.058(5) -0.013(3) 0.007(4) 0.002(3)
S1 0.0443(14) 0.0352(13) 0.0662(18) 0.0004(12) 0.0059(13) -0.0008(11)
S2 0.0645(19) 0.0572(18) 0.0559(18) 0.0008(14) 0.0013(15) 0.0063(15)
S3 0.0441(14) 0.0402(14) 0.0667(18) 0.0057(13) 0.0049(13) 0.0016(11)
S4 0.0458(14) 0.0326(12) 0.0561(16) 0.0027(11) 0.0064(12) 0.0002(10)
Br1 0.0607(8) 0.0561(8) 0.0780(9) -0.0176(7) 0.0043(7) -0.0182(6)
Br2 0.0588(8) 0.0302(6) 0.0810(9) 0.0157(5) 0.0095(6) 0.0047(5)
Br3 0.0436(6) 0.0410(6) 0.0849(10) 0.0083(6) -0.0034(6) 0.0035(5)
Br4 0.0590(7) 0.0277(5) 0.0617(8) 0.0010(5) -0.0031(6) 0.0002(5)
Br5 0.0778(10) 0.0686(9) 0.0540(8) 0.0149(7) 0.0094(7) 0.0025(7)
Br6 0.0586(7) 0.0303(6) 0.0637(8) -0.0006(5) 0.0005(6) -0.0044(5)
Br7 0.0619(8) 0.0556(8) 0.0614(8) -0.0137(6) -0.0097(6) -0.0018(6)
Br8 0.0720(9) 0.0287(6) 0.0817(10) -0.0040(6) 0.0059(7) -0.0020(5)

loop_
_atom_type_symbol
_atom_type_description
_atom_type_scat_dispersion_real
_atom_type_scat_dispersion_imag
_atom_type_scat_source
C C 0.0181 0.0091 'International Tables Vol C Tables 4.2.6.8 and 6.1.1.4'
H H 0 0 'International Tables Vol C Tables 4.2.6.8 and 6.1.1.4'
O O 0.0492 0.0322 'International Tables Vol C Tables 4.2.6.8 and 6.1.1.4'
S S 0.3331 0.5567 'International Tables Vol C Tables 4.2.6.8 and 6.1.1.4'
Br Br -0.6763 1.2805 'International Tables Vol C Tables 4.2.6.8 and 6.1.1.4'

loop_
_geom_angle_atom_site_label_1
_geom_angle_atom_site_label_2
_geom_angle_atom_site_label_3
_geom_angle
_geom_angle_site_symmetry_1
_geom_angle_site_symmetry_3
_geom_angle_publ_flag
C2 C1 S1 114.3(10) . . ?
C2 C1 H1 122.8 . . ?
S1 C1 H1 122.8 . . ?
C1 C2 C3 119.0(10) . . ?
C1 C2 Br1 124.2(10) . . ?
C3 C2 Br1 116.8(8) . . ?
C2 C3 C8 115.6(9) . . ?
C2 C3 C4 106.4(9) . . ?
C8 C3 C4 105.8(9) . . ?
C2 C3 Br2 107.8(7) . . ?
C8 C3 Br2 109.6(7) . . ?
C4 C3 Br2 111.6(7) . . ?
C3 C4 C5 106.3(10) . . ?
C3 C4 S1 109.5(7) . . ?
C5 C4 S1 112.6(7) . . ?
C3 C4 H4 109.5 . . ?
C5 C4 H4 109.5 . . ?
S1 C4 H4 109.5 . . ?
C6 C5 C4 112.1(9) . . ?
C6 C5 S2 95.6(8) . . ?
C4 C5 S2 102.0(7) . . ?
C6 C5 H5 115 . . ?
C4 C5 H5 115 . . ?
S2 C5 H5 115 . . ?
C7 C6 C5 108.7(10) . . ?
C7 C6 Br4 126.2(9) . . ?
C5 C6 Br4 124.7(8) . . ?
C6 C7 C8 112.4(10) . . ?
C6 C7 Br3 124.3(8) . . ?
C8 C7 Br3 123.3(8) . . ?
C7 C8 C3 110.0(9) . . ?
C7 C8 S2 95.0(7) . . ?
C3 C8 S2 104.5(8) . . ?
C7 C8 H8 115.1 . . ?
C3 C8 H8 115.1 . . ?
S2 C8 H8 115.1 . . ?
C10 C9 S3 114.0(10) . . ?
C10 C9 H9 123 . . ?
S3 C9 H9 123 . . ?
C9 C10 C11 119.3(11) . . ?
C9 C10 Br5 122.4(10) . . ?
C11 C10 Br5 118.2(8) . . ?
C10 C11 C16 115.7(10) . . ?
C10 C11 C12 106.8(9) . . ?
C16 C11 C12 107.3(9) . . ?
C10 C11 Br6 108.6(7) . . ?
C16 C11 Br6 108.5(7) . . ?
C12 C11 Br6 109.9(8) . . ?
C13 C12 C11 104.5(9) . . ?
C13 C12 S3 111.4(7) . . ?
C11 C12 S3 108.5(7) . . ?
C13 C12 H12 110.7 . . ?
C11 C12 H12 110.7 . . ?
S3 C12 H12 110.7 . . ?
C14 C13 C12 114.7(10) . . ?
C14 C13 S4 95.3(7) . . ?
C12 C13 S4 100.1(7) . . ?
C14 C13 H13 114.7 . . ?
C12 C13 H13 114.7 . . ?
S4 C13 H13 114.7 . . ?
C15 C14 C13 110.0(10) . . ?
C15 C14 Br8 126.7(9) . . ?
C13 C14 Br8 123.0(8) . . ?
C14 C15 C16 111.3(10) . . ?
C14 C15 Br7 126.7(9) . . ?
C16 C15 Br7 121.8(8) . . ?
C15 C16 C11 109.7(9) . . ?
C15 C16 S4 94.5(7) . . ?
C11 C16 S4 104.6(7) . . ?
C15 C16 H16 115.2 . . ?
C11 C16 H16 115.2 . . ?
S4 C16 H16 115.2 . . ?
O1 S1 C1 106.5(5) . . ?
O1 S1 C4 107.1(5) . . ?
C1 S1 C4 90.8(6) . . ?
O2 S2 C5 112.3(6) . . ?
O2 S2 C8 112.8(6) . . ?
C5 S2 C8 79.5(5) . . ?
O3 S3 C9 108.6(6) . . ?
O3 S3 C12 108.9(5) . . ?
C9 S3 C12 90.6(5) . . ?
O4 S4 C16 111.9(5) . . ?
O4 S4 C13 112.9(5) . . ?
C16 S4 C13 78.7(5) . . ?

loop_
_geom_bond_atom_site_label_1
_geom_bond_atom_site_label_2
_geom_bond_distance
_geom_bond_site_symmetry_2
_geom_bond_publ_flag
C1 C2 1.316(16) . ?
C1 S1 1.777(12) . ?
C1 H1 0.93 . ?
C2 C3 1.495(17) . ?
C2 Br1 1.886(11) . ?
C3 C8 1.545(15) . ?
C3 C4 1.547(15) . ?
C3 Br2 1.974(10) . ?
C4 C5 1.564(15) . ?
C4 S1 1.862(12) . ?
C4 H4 0.98 . ?
C5 C6 1.509(15) . ?
C5 S2 1.882(12) . ?
C5 H5 0.98 . ?
C6 C7 1.362(15) . ?
C6 Br4 1.842(11) . ?
C7 C8 1.480(15) . ?
C7 Br3 1.865(11) . ?
C8 S2 1.885(13) . ?
C8 H8 0.98 . ?
C9 C10 1.327(16) . ?
C9 S3 1.770(14) . ?
C9 H9 0.93 . ?
C10 C11 1.466(18) . ?
C10 Br5 1.887(12) . ?
C11 C16 1.516(15) . ?
C11 C12 1.556(15) . ?
C11 Br6 2.001(10) . ?
C12 C13 1.525(15) . ?
C12 S3 1.871(11) . ?
C12 H12 0.98 . ?
C13 C14 1.524(17) . ?
C13 S4 1.909(12) . ?
C13 H13 0.98 . ?
C14 C15 1.344(16) . ?
C14 Br8 1.838(10) . ?
C15 C16 1.495(15) . ?
C15 Br7 1.863(12) . ?
C16 S4 1.891(12) . ?
C16 H16 0.98 . ?
O1 S1 1.489(8) . ?
O2 S2 1.449(9) . ?
O3 S3 1.462(9) . ?
O4 S4 1.457(8) . ?
